data_7119024
loop_
_publ_author_name
'Midori Nagamoto'
'Daisuke Yamauchi'
'Takahiro Nishimura'

_publ_section_title
;
 Iridium-catalyzed asymmetric [3+2] annulation of aromatic ketimines with
 alkynes via C-H activation: unexpected inversion of the
 enantioselectivity induced by protic acids
;
_journal_name_full Chem.Commun.
_journal_page_first 5876
_journal_volume 52
_journal_year 2016
_chemical_absolute_configuration ad
_chemical_formula_moiety 'C30 H21 Cl2 N O3, 0.1(C7 H8), 0.1(O) '
_chemical_formula_sum 'C61.4 H43.6 Cl4 N2 O6.2'
_chemical_formula_weight 1050.38
_chemical_name_systematic
; 
 ? 
;
_space_group_IT_number 173
_symmetry_cell_setting trigonal
_symmetry_Int_Tables_number 173
_symmetry_space_group_name_Hall 'P 6c'
_symmetry_space_group_name_H-M 'P 63'
_atom_sites_solution_hydrogens geom
_atom_sites_solution_primary direct
_atom_sites_solution_secondary difmap
_audit_creation_method SHELXL-97
_audit_update_record
;
2016-01-26 deposited with the CCDC.
2016-03-29 downloaded from the CCDC.
;
_cell_angle_alpha 90.00
_cell_angle_beta 90.00
_cell_angle_gamma 120.00
_cell_formula_units_Z 6
_cell_length_a 29.440(5)
_cell_length_b 29.440(5)
_cell_length_c 11.679(2)
_cell_measurement_reflns_used 4946
_cell_measurement_temperature 93(2)
_cell_measurement_theta_max 68.2
_cell_measurement_theta_min 31.5
_cell_volume 8766(3)
_computing_structure_refinement 'SHELXL-97 (Sheldrick, 1997)'
_computing_structure_solution 'SHELXS-97 (Sheldrick, 1990)'
_diffrn_ambient_temperature 93(2)
_diffrn_detector_area_resol_mean 5.8140
_diffrn_measured_fraction_theta_full 0.997
_diffrn_measured_fraction_theta_max 0.997
_diffrn_measurement_device_type 'Rigaku XtaLAB P200'
_diffrn_measurement_method \w
_diffrn_radiation_monochromator graphite
_diffrn_radiation_source 'fine-focus sealed tube'
_diffrn_radiation_type CuK\a
_diffrn_radiation_wavelength 1.54187
_diffrn_reflns_av_R_equivalents 0.0881
_diffrn_reflns_av_sigmaI/netI 0.0376
_diffrn_reflns_limit_h_max 34
_diffrn_reflns_limit_h_min -34
_diffrn_reflns_limit_k_max 31
_diffrn_reflns_limit_k_min -34
_diffrn_reflns_limit_l_max 13
_diffrn_reflns_limit_l_min -13
_diffrn_reflns_number 109145
_diffrn_reflns_theta_full 64.95
_diffrn_reflns_theta_max 64.95
_diffrn_reflns_theta_min 6.95
_exptl_absorpt_coefficient_mu 2.241
_exptl_absorpt_correction_T_max 0.9566
_exptl_absorpt_correction_T_min 0.5529
_exptl_absorpt_correction_type multi-scan
_exptl_absorpt_process_details 'REQAB (Rigaku, 1998)'
_exptl_crystal_colour Colorless
_exptl_crystal_density_diffrn 1.194
_exptl_crystal_density_method 'not measured'
_exptl_crystal_description Prism
_exptl_crystal_F_000 3262
_exptl_crystal_recrystallization_method 'Re-crystallisation from solvent: '
_exptl_crystal_size_max 0.30
_exptl_crystal_size_mid 0.06
_exptl_crystal_size_min 0.02
_refine_diff_density_max 0.589
_refine_diff_density_min -0.410
_refine_diff_density_rms 0.069
_refine_ls_abs_structure_details 'Flack H D (1983), Acta Cryst. A39, 876-881'
_refine_ls_abs_structure_Flack 0.078(18)
_refine_ls_extinction_method none
_refine_ls_goodness_of_fit_ref 1.097
_refine_ls_hydrogen_treatment constr
_refine_ls_matrix_type full
_refine_ls_number_parameters 708
_refine_ls_number_reflns 9945
_refine_ls_number_restraints 447
_refine_ls_restrained_S_all 1.080
_refine_ls_R_factor_all 0.0755
_refine_ls_R_factor_gt 0.0668
_refine_ls_shift/su_max 0.021
_refine_ls_shift/su_mean 0.001
_refine_ls_structure_factor_coef Fsqd
_refine_ls_weighting_details 'calc w=1/[\s^2^(Fo^2^)+(0.0962P)^2^+8.5270P] where P=(Fo^2^+2Fc^2^)/3'
_refine_ls_weighting_scheme calc
_refine_ls_wR_factor_gt 0.1842
_refine_ls_wR_factor_ref 0.1890
_reflns_number_gt 8542
_reflns_number_total 9945
_reflns_threshold_expression >2sigma(I)
_cod_data_source_file c6cc01398h2.cif
_cod_data_source_block 50507ya
_cod_original_formula_sum 'C61.40 H43.60 Cl4 N2 O6.20'
_cod_database_code 7119024

loop_
_symmetry_equiv_pos_as_xyz
'x, y, z'
'-x, -y, z+1/2'
'-y, x-y, z'
'-x+y, -x, z'
'x-y, x, z+1/2'
'y, -x+y, z+1/2'

loop_
_atom_site_label
_atom_site_type_symbol
_atom_site_fract_x
_atom_site_fract_y
_atom_site_fract_z
_atom_site_U_iso_or_equiv
_atom_site_adp_type
_atom_site_occupancy
_atom_site_symmetry_multiplicity
_atom_site_calc_flag
_atom_site_refinement_flags
_atom_site_disorder_assembly
_atom_site_disorder_group
C1 C 0.6458(2) 1.21496(18) 0.2756(4) 0.0414(11) Uani 1 1 d . . .
C2 C 0.6315(2) 1.19856(19) 0.3880(4) 0.0410(11) Uani 1 1 d . . .
C3 C 0.5840(2) 1.1872(2) 0.4294(4) 0.0491(12) Uani 1 1 d . . .
H1 H 0.5741 1.1761 0.5062 0.059 Uiso 1 1 calc R . .
C4 C 0.5504(2) 1.1925(2) 0.3550(4) 0.0508(13) Uani 1 1 d . . .
H2 H 0.5171 1.1855 0.3822 0.061 Uiso 1 1 calc R . .
C5 C 0.5640(2) 1.2079(2) 0.2414(5) 0.0526(13) Uani 1 1 d . . .
H3 H 0.5398 1.2104 0.1919 0.063 Uiso 1 1 calc R . .
C6 C 0.6124(2) 1.2193(2) 0.2013(4) 0.0512(13) Uani 1 1 d . . .
H4 H 0.6223 1.2299 0.1242 0.061 Uiso 1 1 calc R . .
C7 C 0.6988(2) 1.22439(19) 0.2562(4) 0.0434(11) Uani 1 1 d . . .
C8 C 0.6759(2) 1.1951(2) 0.4469(4) 0.0435(11) Uani 1 1 d . . .
C9 C 0.6568(2) 1.1371(2) 0.4748(4) 0.0415(11) Uani 1 1 d U . .
C10 C 0.6346(2) 1.0967(2) 0.3848(4) 0.0417(11) Uani 1 1 d U . .
C11 C 0.6651(3) 1.0984(2) 0.2923(4) 0.0561(14) Uani 1 1 d U . .
H5 H 0.7013 1.1242 0.2897 0.067 Uiso 1 1 calc R . .
C12 C 0.6429(4) 1.0623(3) 0.2035(5) 0.0720(19) Uani 1 1 d U . .
H6 H 0.6639 1.0625 0.1415 0.086 Uiso 1 1 calc R . .
C13 C 0.5907(3) 1.0266(3) 0.2066(5) 0.0646(17) Uani 1 1 d U . .
C14 C 0.5599(3) 1.0231(3) 0.2972(5) 0.0650(16) Uani 1 1 d U . .
H7 H 0.5241 0.9965 0.2996 0.078 Uiso 1 1 calc R . .
C15 C 0.5818(2) 1.0588(2) 0.3859(5) 0.0551(13) Uani 1 1 d U . .
H8 H 0.5604 1.0574 0.4482 0.066 Uiso 1 1 calc R . .
C16 C 0.65803(18) 1.13105(19) 0.5894(4) 0.0406(10) Uani 1 1 d U . .
C17 C 0.63796(19) 1.0805(2) 0.6492(4) 0.0436(11) Uani 1 1 d U . .
C18 C 0.6543(2) 1.04578(19) 0.6176(4) 0.0445(11) Uani 1 1 d U . .
H9 H 0.6791 1.0547 0.5575 0.053 Uiso 1 1 calc R . .
C19 C 0.6345(2) 0.9975(2) 0.6737(4) 0.0542(13) Uani 1 1 d U . .
H10 H 0.6456 0.9734 0.6529 0.065 Uiso 1 1 calc R . .
C20 C 0.5989(2) 0.98623(19) 0.7589(4) 0.0524(13) Uani 1 1 d U . .
C21 C 0.5816(2) 1.0190(2) 0.7916(4) 0.0516(13) Uani 1 1 d U . .
H11 H 0.5563 1.0092 0.8510 0.062 Uiso 1 1 calc R . .
C22 C 0.6011(2) 1.0671(2) 0.7372(4) 0.0501(12) Uani 1 1 d U . .
H12 H 0.5896 1.0907 0.7594 0.060 Uiso 1 1 calc R . .
C23 C 0.68149(19) 1.18346(19) 0.6457(4) 0.0418(11) Uani 1 1 d . . .
C24 C 0.6959(2) 1.1992(2) 0.7577(4) 0.0479(12) Uani 1 1 d . . .
C25 C 0.7205(2) 1.2524(2) 0.7852(4) 0.0462(11) Uani 1 1 d . . .
H13 H 0.7301 1.2634 0.8622 0.055 Uiso 1 1 calc R . .
C26 C 0.7308(2) 1.2886(2) 0.7015(4) 0.0491(12) Uani 1 1 d . . .
C27 C 0.71703(19) 1.2737(2) 0.5860(4) 0.0454(11) Uani 1 1 d . . .
H14 H 0.7241 1.2989 0.5277 0.054 Uiso 1 1 calc R . .
C28 C 0.69281(19) 1.2207(2) 0.5620(4) 0.0415(11) Uani 1 1 d . . .
C29 C 0.6959(3) 1.1766(2) 0.9547(4) 0.0578(14) Uani 1 1 d . . .
H31 H 0.6753 1.1930 0.9765 0.087 Uiso 1 1 calc R . .
H32 H 0.7332 1.2016 0.9659 0.087 Uiso 1 1 calc R . .
H33 H 0.6855 1.1455 1.0025 0.087 Uiso 1 1 calc R . .
C30 C 0.7669(2) 1.3590(2) 0.8345(5) 0.0613(15) Uani 1 1 d . . .
H34 H 0.7922 1.3500 0.8658 0.092 Uiso 1 1 calc R . .
H35 H 0.7345 1.3418 0.8796 0.092 Uiso 1 1 calc R . .
H36 H 0.7817 1.3971 0.8377 0.092 Uiso 1 1 calc R . .
C31 C 0.6614(2) 0.88268(19) 0.7295(4) 0.0472(12) Uani 1 1 d . . .
C32 C 0.6652(2) 0.8868(2) 0.6112(4) 0.0469(12) Uani 1 1 d . . .
C33 C 0.7071(2) 0.9307(2) 0.5614(4) 0.0552(14) Uani 1 1 d . . .
H15 H 0.7106 0.9341 0.4805 0.066 Uiso 1 1 calc R . .
C34 C 0.7435(3) 0.9689(2) 0.6325(5) 0.0631(16) Uani 1 1 d . . .
H16 H 0.7719 0.9995 0.6000 0.076 Uiso 1 1 calc R . .
C35 C 0.7393(2) 0.9637(2) 0.7514(5) 0.0618(15) Uani 1 1 d . . .
H17 H 0.7656 0.9901 0.7984 0.074 Uiso 1 1 calc R . .
C36 C 0.6972(3) 0.9202(2) 0.8016(5) 0.0612(15) Uani 1 1 d . . .
H18 H 0.6935 0.9166 0.8825 0.073 Uiso 1 1 calc R . .
C37 C 0.6134(2) 0.83188(19) 0.7560(4) 0.0455(12) Uani 1 1 d . . .
C38 C 0.6212(2) 0.83974(19) 0.5545(4) 0.0449(12) Uani 1 1 d . . .
C39 C 0.6420(2) 0.81436(19) 0.4699(4) 0.0456(12) Uani 1 1 d U . .
C40 C 0.6678(2) 0.78489(19) 0.5068(4) 0.0433(11) Uani 1 1 d U . .
C41 C 0.6983(2) 0.7966(2) 0.6067(4) 0.0559(14) Uani 1 1 d U . .
H19 H 0.7042 0.8259 0.6517 0.067 Uiso 1 1 calc R . .
C42 C 0.7198(3) 0.7669(3) 0.6411(5) 0.0632(15) Uani 1 1 d U . .
H20 H 0.7396 0.7749 0.7098 0.076 Uiso 1 1 calc R . .
C43 C 0.7122(2) 0.7251(2) 0.5741(4) 0.0529(13) Uani 1 1 d U . .
C44 C 0.6832(2) 0.7126(2) 0.4758(4) 0.0449(11) Uani 1 1 d U . .
H21 H 0.6785 0.6837 0.4307 0.054 Uiso 1 1 calc R . .
C45 C 0.6609(2) 0.74168(19) 0.4422(4) 0.0424(11) Uani 1 1 d U . .
H22 H 0.6405 0.7325 0.3742 0.051 Uiso 1 1 calc R . .
C46 C 0.6319(2) 0.82325(18) 0.3623(4) 0.0428(11) Uani 1 1 d U . .
C47 C 0.6590(2) 0.81944(19) 0.2571(4) 0.0442(11) Uani 1 1 d U . .
C48 C 0.7127(2) 0.8476(2) 0.2521(4) 0.0465(11) Uani 1 1 d U . .
H23 H 0.7321 0.8663 0.3177 0.056 Uiso 1 1 calc R . .
C49 C 0.7388(2) 0.8492(2) 0.1523(5) 0.0556(13) Uani 1 1 d U . .
H24 H 0.7760 0.8690 0.1488 0.067 Uiso 1 1 calc R . .
C50 C 0.7105(3) 0.8220(2) 0.0600(4) 0.0585(15) Uani 1 1 d U . .
C51 C 0.6582(3) 0.7928(2) 0.0611(4) 0.0565(14) Uani 1 1 d U . .
H25 H 0.6396 0.7735 -0.0047 0.068 Uiso 1 1 calc R . .
C52 C 0.6319(2) 0.7913(2) 0.1604(4) 0.0496(12) Uani 1 1 d U . .
H26 H 0.5948 0.7707 0.1627 0.059 Uiso 1 1 calc R . .
C53 C 0.5974(2) 0.84574(19) 0.3645(4) 0.0424(11) Uani 1 1 d . . .
C54 C 0.5720(2) 0.85772(19) 0.2779(4) 0.0439(11) Uani 1 1 d . . .
C55 C 0.5402(2) 0.8772(2) 0.3081(4) 0.0456(12) Uani 1 1 d . . .
H27 H 0.5230 0.8856 0.2500 0.055 Uiso 1 1 calc R . .
C56 C 0.5325(2) 0.8851(2) 0.4224(4) 0.0467(12) Uani 1 1 d . . .
C57 C 0.5562(2) 0.87356(19) 0.5098(4) 0.0470(12) Uani 1 1 d . . .
H28 H 0.5507 0.8787 0.5878 0.056 Uiso 1 1 calc R . .
C58 C 0.5886(2) 0.85381(19) 0.4783(4) 0.0435(11) Uani 1 1 d . . .
C59 C 0.5521(2) 0.8551(2) 0.0795(4) 0.0508(13) Uani 1 1 d . . .
H37 H 0.5580 0.8910 0.0809 0.076 Uiso 1 1 calc R . .
H38 H 0.5146 0.8301 0.0895 0.076 Uiso 1 1 calc R . .
H39 H 0.5638 0.8487 0.0059 0.076 Uiso 1 1 calc R . .
C60 C 0.4925(3) 0.9187(3) 0.5506(5) 0.0634(16) Uani 1 1 d . . .
H40 H 0.5265 0.9476 0.5759 0.095 Uiso 1 1 calc R . .
H41 H 0.4811 0.8889 0.6030 0.095 Uiso 1 1 calc R . .
H42 H 0.4665 0.9302 0.5504 0.095 Uiso 1 1 calc R . .
N1 N 0.71651(16) 1.21649(16) 0.3580(3) 0.0434(9) Uani 1 1 d . . .
H29 H 0.7490 1.2235 0.3693 0.052 Uiso 1 1 calc R . .
N2 N 0.59241(18) 0.80777(16) 0.6551(3) 0.0465(10) Uani 1 1 d . . .
H30 H 0.5645 0.7763 0.6500 0.056 Uiso 1 1 calc R . .
O1 O 0.72426(13) 1.23637(13) 0.1661(3) 0.0463(8) Uani 1 1 d . . .
O2 O 0.68630(16) 1.16115(14) 0.8360(3) 0.0553(9) Uani 1 1 d . . .
O3 O 0.75572(16) 1.34212(15) 0.7200(3) 0.0591(10) Uani 1 1 d . . .
O4 O 0.59496(14) 0.81404(13) 0.8513(2) 0.0482(8) Uani 1 1 d . . .
O5 O 0.58060(14) 0.84870(14) 0.1692(3) 0.0466(8) Uani 1 1 d . . .
O6 O 0.49758(16) 0.90305(15) 0.4373(3) 0.0565(9) Uani 1 1 d . . .
Cl1 Cl 0.57326(7) 0.92494(5) 0.82728(11) 0.0717(5) Uani 1 1 d U . .
Cl2 Cl 0.56286(11) 0.98442(7) 0.09089(13) 0.1024(8) Uani 1 1 d U . .
Cl3 Cl 0.73872(7) 0.68671(6) 0.61970(11) 0.0647(4) Uani 1 1 d U . .
Cl4 Cl 0.74434(9) 0.82645(9) -0.06874(12) 0.0858(6) Uani 1 1 d U . .
C61 C 0.1673(11) 0.0805(11) 0.957(2) 0.103(7) Uani 0.20 1 d PGDU . .
H43 H 0.1825 0.0629 0.9960 0.123 Uiso 0.20 1 calc PR . .
C62 C 0.1676(11) 0.1234(11) 1.008(2) 0.109(7) Uani 0.20 1 d PGU . .
H44 H 0.1831 0.1351 1.0815 0.131 Uiso 0.20 1 calc PR . .
C64 C 0.1454(12) 0.1491(10) 0.952(3) 0.107(7) Uani 0.20 1 d PGU . .
H45 H 0.1456 0.1784 0.9863 0.128 Uiso 0.20 1 calc PR . .
C65 C 0.1229(12) 0.1319(11) 0.844(3) 0.112(7) Uani 0.20 1 d PGU . .
H46 H 0.1077 0.1495 0.8056 0.135 Uiso 0.20 1 calc PR . .
C66 C 0.1225(11) 0.0890(11) 0.793(2) 0.108(7) Uani 0.20 1 d PGDU . .
H47 H 0.1071 0.0773 0.7201 0.130 Uiso 0.20 1 calc PR . .
C67 C 0.1448(12) 0.0633(10) 0.850(2) 0.102(7) Uani 0.20 1 d PGDU . .
C68 C 0.1464(17) 0.0183(14) 0.792(3) 0.100(9) Uani 0.20 1 d PDU . .
H48 H 0.1648 0.0056 0.8407 0.150 Uiso 0.20 1 calc PR . .
H49 H 0.1650 0.0303 0.7184 0.150 Uiso 0.20 1 calc PR . .
H50 H 0.1105 -0.0103 0.7777 0.150 Uiso 0.20 1 calc PR . .
O7 O 0.3333 0.6667 1.003(8) 0.27(4) Uiso 0.30 3 d SP . .
O8 O 0.0000 0.0000 0.632(16) 0.46(8) Uiso 0.30 3 d SP . .

loop_
_atom_site_aniso_label
_atom_site_aniso_U_11
_atom_site_aniso_U_22
_atom_site_aniso_U_33
_atom_site_aniso_U_23
_atom_site_aniso_U_13
_atom_site_aniso_U_12
C1 0.058(3) 0.037(2) 0.031(2) -0.0034(19) -0.006(2) 0.025(2)
C2 0.049(3) 0.041(3) 0.031(2) -0.0047(19) 0.000(2) 0.021(2)
C3 0.069(3) 0.051(3) 0.035(2) -0.006(2) 0.003(2) 0.036(3)
C4 0.054(3) 0.058(3) 0.045(3) -0.014(2) -0.008(2) 0.032(3)
C5 0.069(4) 0.058(3) 0.045(3) -0.017(2) -0.017(3) 0.042(3)
C6 0.073(4) 0.050(3) 0.032(2) -0.008(2) -0.007(2) 0.032(3)
C7 0.056(3) 0.044(3) 0.025(2) -0.001(2) 0.003(2) 0.021(2)
C8 0.055(3) 0.047(3) 0.028(2) 0.005(2) 0.005(2) 0.026(2)
C9 0.051(3) 0.052(3) 0.027(2) 0.000(2) 0.000(2) 0.030(2)
C10 0.063(3) 0.052(3) 0.022(2) 0.0036(19) -0.001(2) 0.038(3)
C11 0.091(4) 0.055(3) 0.031(3) 0.005(2) 0.015(3) 0.044(3)
C12 0.136(6) 0.073(4) 0.035(3) 0.009(3) 0.024(3) 0.074(4)
C13 0.115(5) 0.070(4) 0.031(3) -0.012(3) -0.021(3) 0.062(4)
C14 0.080(4) 0.078(4) 0.054(3) -0.026(3) -0.026(3) 0.053(3)
C15 0.058(3) 0.071(4) 0.042(3) -0.015(3) 0.000(2) 0.036(3)
C16 0.046(3) 0.049(3) 0.027(2) 0.0038(19) 0.0022(19) 0.023(2)
C17 0.045(3) 0.057(3) 0.023(2) -0.0033(19) -0.0072(19) 0.020(2)
C18 0.051(3) 0.049(3) 0.028(2) -0.001(2) -0.003(2) 0.021(2)
C19 0.066(3) 0.050(3) 0.036(3) -0.005(2) -0.010(2) 0.021(3)
C20 0.069(3) 0.040(3) 0.030(2) -0.006(2) -0.006(2) 0.012(2)
C21 0.058(3) 0.058(3) 0.024(2) 0.002(2) 0.005(2) 0.018(3)
C22 0.062(3) 0.061(3) 0.029(2) 0.005(2) 0.001(2) 0.033(3)
C23 0.048(3) 0.047(3) 0.030(2) 0.003(2) -0.001(2) 0.024(2)
C24 0.062(3) 0.057(3) 0.025(2) -0.004(2) -0.001(2) 0.030(3)
C25 0.052(3) 0.054(3) 0.034(2) -0.007(2) -0.006(2) 0.027(3)
C26 0.050(3) 0.057(3) 0.040(3) -0.003(2) 0.002(2) 0.027(3)
C27 0.043(3) 0.050(3) 0.038(3) 0.003(2) 0.002(2) 0.019(2)
C28 0.045(3) 0.056(3) 0.027(2) 0.002(2) 0.0026(19) 0.028(2)
C29 0.085(4) 0.069(4) 0.028(3) -0.001(2) -0.004(2) 0.045(3)
C30 0.069(4) 0.057(3) 0.058(3) -0.024(3) -0.014(3) 0.031(3)
C31 0.068(3) 0.042(3) 0.028(2) -0.003(2) 0.003(2) 0.025(2)
C32 0.067(3) 0.049(3) 0.022(2) 0.000(2) 0.003(2) 0.027(3)
C33 0.083(4) 0.048(3) 0.030(3) 0.005(2) 0.007(3) 0.030(3)
C34 0.086(4) 0.044(3) 0.044(3) 0.000(2) 0.011(3) 0.022(3)
C35 0.069(4) 0.060(3) 0.043(3) -0.011(3) -0.008(3) 0.022(3)
C36 0.094(4) 0.061(4) 0.032(3) -0.004(2) -0.004(3) 0.041(3)
C37 0.070(3) 0.041(3) 0.025(2) -0.0007(19) 0.006(2) 0.028(2)
C38 0.066(3) 0.045(3) 0.020(2) 0.0047(19) 0.007(2) 0.025(3)
C39 0.065(3) 0.037(3) 0.028(2) 0.0029(19) 0.001(2) 0.021(2)
C40 0.059(3) 0.045(3) 0.021(2) 0.0040(18) 0.006(2) 0.023(2)
C41 0.082(4) 0.063(3) 0.033(3) -0.012(2) -0.008(3) 0.044(3)
C42 0.083(4) 0.084(4) 0.033(3) -0.009(3) -0.015(3) 0.050(3)
C43 0.066(3) 0.063(3) 0.033(2) 0.004(2) 0.004(2) 0.035(3)
C44 0.062(3) 0.047(3) 0.028(2) 0.001(2) 0.009(2) 0.029(2)
C45 0.060(3) 0.043(3) 0.024(2) -0.0013(19) 0.002(2) 0.025(2)
C46 0.058(3) 0.038(2) 0.024(2) 0.0006(18) 0.004(2) 0.017(2)
C47 0.065(3) 0.046(3) 0.026(2) 0.004(2) 0.003(2) 0.031(2)
C48 0.060(3) 0.049(3) 0.029(2) 0.003(2) 0.003(2) 0.027(2)
C49 0.069(3) 0.059(3) 0.043(3) 0.009(2) 0.013(3) 0.036(3)
C50 0.096(5) 0.070(4) 0.030(3) 0.012(2) 0.017(3) 0.057(4)
C51 0.091(4) 0.073(4) 0.028(2) -0.003(2) -0.004(3) 0.057(3)
C52 0.073(3) 0.051(3) 0.027(2) 0.001(2) 0.000(2) 0.032(3)
C53 0.061(3) 0.042(3) 0.022(2) 0.0006(18) 0.004(2) 0.024(2)
C54 0.060(3) 0.043(3) 0.024(2) -0.0043(19) 0.003(2) 0.023(2)
C55 0.059(3) 0.047(3) 0.027(2) -0.005(2) -0.003(2) 0.024(2)
C56 0.061(3) 0.048(3) 0.031(2) 0.000(2) 0.006(2) 0.027(3)
C57 0.073(3) 0.044(3) 0.022(2) -0.0039(19) 0.003(2) 0.027(3)
C58 0.059(3) 0.037(3) 0.025(2) 0.0007(18) 0.008(2) 0.018(2)
C59 0.076(4) 0.053(3) 0.027(2) 0.001(2) 0.001(2) 0.035(3)
C60 0.093(4) 0.083(4) 0.035(3) -0.009(3) 0.004(3) 0.060(4)
N1 0.047(2) 0.052(2) 0.030(2) 0.0062(17) 0.0036(17) 0.024(2)
N2 0.067(3) 0.042(2) 0.0229(18) -0.0006(16) 0.0032(18) 0.022(2)
O1 0.057(2) 0.0498(19) 0.0248(15) -0.0005(14) 0.0049(15) 0.0214(17)
O2 0.082(3) 0.059(2) 0.0235(16) 0.0014(15) -0.0037(16) 0.034(2)
O3 0.076(3) 0.049(2) 0.050(2) -0.0077(17) -0.0062(19) 0.0285(19)
O4 0.069(2) 0.0454(18) 0.0211(15) 0.0037(13) 0.0051(15) 0.0221(17)
O5 0.066(2) 0.058(2) 0.0208(14) 0.0041(14) 0.0031(15) 0.0344(18)
O6 0.077(3) 0.066(2) 0.0329(18) -0.0049(16) 0.0037(17) 0.040(2)
Cl1 0.1106(12) 0.0460(7) 0.0323(6) 0.0060(5) 0.0057(7) 0.0195(8)
Cl2 0.222(2) 0.0840(11) 0.0387(7) -0.0276(7) -0.0474(11) 0.1048(15)
Cl3 0.0946(11) 0.0873(10) 0.0393(6) 0.0005(6) -0.0033(7) 0.0659(9)
Cl4 0.1308(15) 0.1308(15) 0.0345(7) 0.0169(8) 0.0281(8) 0.0944(14)
C61 0.091(8) 0.110(8) 0.101(9) 0.007(6) 0.011(6) 0.045(6)
C62 0.097(8) 0.111(9) 0.102(9) 0.000(6) 0.012(6) 0.040(6)
C64 0.099(9) 0.104(9) 0.100(9) 0.009(7) 0.008(6) 0.037(6)
C65 0.103(9) 0.110(9) 0.107(9) 0.007(7) 0.011(7) 0.041(6)
C66 0.099(8) 0.111(9) 0.105(9) 0.009(6) 0.009(6) 0.046(6)
C67 0.092(8) 0.106(8) 0.102(8) 0.008(6) 0.009(6) 0.046(6)
C68 0.100(11) 0.099(11) 0.114(12) 0.014(8) 0.002(8) 0.059(8)

loop_
_atom_type_symbol
_atom_type_description
_atom_type_scat_dispersion_real
_atom_type_scat_dispersion_imag
_atom_type_scat_source
C C 0.0181 0.0091 'International Tables Vol C Tables 4.2.6.8 and 6.1.1.4'
H H 0.0000 0.0000 'International Tables Vol C Tables 4.2.6.8 and 6.1.1.4'
Cl Cl 0.3639 0.7018 'International Tables Vol C Tables 4.2.6.8 and 6.1.1.4'
N N 0.0311 0.0180 'International Tables Vol C Tables 4.2.6.8 and 6.1.1.4'
O O 0.0492 0.0322 'International Tables Vol C Tables 4.2.6.8 and 6.1.1.4'

loop_
_geom_angle_atom_site_label_1
_geom_angle_atom_site_label_2
_geom_angle_atom_site_label_3
_geom_angle
_geom_angle_site_symmetry_1
_geom_angle_site_symmetry_3
C6 C1 C2 121.8(5) . .
C6 C1 C7 129.5(5) . .
C2 C1 C7 108.7(4) . .
C3 C2 C1 121.1(5) . .
C3 C2 C8 129.6(4) . .
C1 C2 C8 109.3(4) . .
C2 C3 C4 117.2(5) . .
C2 C3 H1 121.4 . .
C4 C3 H1 121.4 . .
C3 C4 C5 122.0(5) . .
C3 C4 H2 119.0 . .
C5 C4 H2 119.0 . .
C6 C5 C4 119.9(5) . .
C6 C5 H3 120.1 . .
C4 C5 H3 120.1 . .
C1 C6 C5 118.0(5) . .
C1 C6 H4 121.0 . .
C5 C6 H4 121.0 . .
O1 C7 N1 124.3(5) . .
O1 C7 C1 128.6(5) . .
N1 C7 C1 107.1(4) . .
N1 C8 C28 115.1(4) . .
N1 C8 C2 101.2(4) . .
C28 C8 C2 116.8(4) . .
N1 C8 C9 113.2(4) . .
C28 C8 C9 102.4(4) . .
C2 C8 C9 108.5(4) . .
C16 C9 C10 129.1(5) . .
C16 C9 C8 109.6(4) . .
C10 C9 C8 120.9(4) . .
C15 C10 C11 118.7(5) . .
C15 C10 C9 120.6(4) . .
C11 C10 C9 120.6(5) . .
C10 C11 C12 120.2(6) . .
C10 C11 H5 119.9 . .
C12 C11 H5 119.9 . .
C13 C12 C11 119.2(6) . .
C13 C12 H6 120.4 . .
C11 C12 H6 120.4 . .
C12 C13 C14 122.0(5) . .
C12 C13 Cl2 118.5(5) . .
C14 C13 Cl2 119.5(6) . .
C13 C14 C15 119.0(6) . .
C13 C14 H7 120.5 . .
C15 C14 H7 120.5 . .
C14 C15 C10 120.8(5) . .
C14 C15 H8 119.6 . .
C10 C15 H8 119.6 . .
C9 C16 C17 125.3(5) . .
C9 C16 C23 109.2(4) . .
C17 C16 C23 125.5(4) . .
C18 C17 C22 119.7(5) . .
C18 C17 C16 120.6(4) . .
C22 C17 C16 119.6(5) . .
C17 C18 C19 120.3(5) . .
C17 C18 H9 119.9 . .
C19 C18 H9 119.9 . .
C20 C19 C18 118.0(5) . .
C20 C19 H10 121.0 . .
C18 C19 H10 121.0 . .
C21 C20 C19 123.5(5) . .
C21 C20 Cl1 118.7(4) . .
C19 C20 Cl1 117.7(5) . .
C20 C21 C22 119.1(5) . .
C20 C21 H11 120.5 . .
C22 C21 H11 120.5 . .
C21 C22 C17 119.4(5) . .
C21 C22 H12 120.3 . .
C17 C22 H12 120.3 . .
C28 C23 C24 119.5(5) . .
C28 C23 C16 108.2(4) . .
C24 C23 C16 132.0(4) . .
O2 C24 C23 117.3(4) . .
O2 C24 C25 123.1(4) . .
C23 C24 C25 119.6(5) . .
C26 C25 C24 120.0(5) . .
C26 C25 H13 120.0 . .
C24 C25 H13 120.0 . .
C25 C26 O3 124.2(5) . .
C25 C26 C27 121.6(5) . .
O3 C26 C27 114.2(5) . .
C28 C27 C26 116.8(5) . .
C28 C27 H14 121.6 . .
C26 C27 H14 121.6 . .
C27 C28 C23 122.5(4) . .
C27 C28 C8 127.2(4) . .
C23 C28 C8 110.3(4) . .
O2 C29 H31 109.5 . .
O2 C29 H32 109.5 . .
H31 C29 H32 109.5 . .
O2 C29 H33 109.5 . .
H31 C29 H33 109.5 . .
H32 C29 H33 109.5 . .
O3 C30 H34 109.5 . .
O3 C30 H35 109.5 . .
H34 C30 H35 109.5 . .
O3 C30 H36 109.5 . .
H34 C30 H36 109.5 . .
H35 C30 H36 109.5 . .
C36 C31 C32 123.1(5) . .
C36 C31 C37 130.0(5) . .
C32 C31 C37 106.9(4) . .
C31 C32 C33 119.6(5) . .
C31 C32 C38 111.3(4) . .
C33 C32 C38 129.1(4) . .
C34 C33 C32 118.2(5) . .
C34 C33 H15 120.9 . .
C32 C33 H15 120.9 . .
C33 C34 C35 121.4(5) . .
C33 C34 H16 119.3 . .
C35 C34 H16 119.3 . .
C36 C35 C34 120.7(5) . .
C36 C35 H17 119.7 . .
C34 C35 H17 119.7 . .
C31 C36 C35 117.1(5) . .
C31 C36 H18 121.5 . .
C35 C36 H18 121.5 . .
O4 C37 N2 124.9(5) . .
O4 C37 C31 127.6(4) . .
N2 C37 C31 107.5(4) . .
N2 C38 C32 101.2(3) . .
N2 C38 C58 113.8(4) . .
C32 C38 C58 112.4(4) . .
N2 C38 C39 116.2(4) . .
C32 C38 C39 111.3(4) . .
C58 C38 C39 102.5(4) . .
C46 C39 C40 128.0(5) . .
C46 C39 C38 109.0(4) . .
C40 C39 C38 123.0(4) . .
C45 C40 C41 116.9(5) . .
C45 C40 C39 119.5(4) . .
C41 C40 C39 123.5(5) . .
C42 C41 C40 121.9(5) . .
C42 C41 H19 119.1 . .
C40 C41 H19 119.1 . .
C41 C42 C43 118.8(5) . .
C41 C42 H20 120.6 . .
C43 C42 H20 120.6 . .
C44 C43 C42 121.3(5) . .
C44 C43 Cl3 120.1(4) . .
C42 C43 Cl3 118.6(4) . .
C43 C44 C45 120.1(5) . .
C43 C44 H21 120.0 . .
C45 C44 H21 120.0 . .
C44 C45 C40 121.0(5) . .
C44 C45 H22 119.5 . .
C40 C45 H22 119.5 . .
C39 C46 C53 110.0(4) . .
C39 C46 C47 124.9(5) . .
C53 C46 C47 124.4(4) . .
C48 C47 C52 118.0(5) . .
C48 C47 C46 119.1(4) . .
C52 C47 C46 122.7(5) . .
C47 C48 C49 120.6(5) . .
C47 C48 H23 119.7 . .
C49 C48 H23 119.7 . .
C50 C49 C48 119.0(6) . .
C50 C49 H24 120.5 . .
C48 C49 H24 120.5 . .
C51 C50 C49 122.9(5) . .
C51 C50 Cl4 118.7(5) . .
C49 C50 Cl4 118.4(5) . .
C50 C51 C52 118.4(5) . .
C50 C51 H25 120.8 . .
C52 C51 H25 120.8 . .
C51 C52 C47 121.1(5) . .
C51 C52 H26 119.5 . .
C47 C52 H26 119.5 . .
C58 C53 C54 118.5(5) . .
C58 C53 C46 108.8(4) . .
C54 C53 C46 132.7(4) . .
O5 C54 C55 124.2(5) . .
O5 C54 C53 117.0(4) . .
C55 C54 C53 118.8(4) . .
C54 C55 C56 121.5(5) . .
C54 C55 H27 119.3 . .
C56 C55 H27 119.3 . .
C57 C56 O6 124.6(4) . .
C57 C56 C55 121.7(5) . .
O6 C56 C55 113.6(4) . .
C56 C57 C58 116.5(4) . .
C56 C57 H28 121.7 . .
C58 C57 H28 121.7 . .
C57 C58 C53 123.1(5) . .
C57 C58 C38 128.3(4) . .
C53 C58 C38 108.6(4) . .
O5 C59 H37 109.5 . .
O5 C59 H38 109.5 . .
H37 C59 H38 109.5 . .
O5 C59 H39 109.5 . .
H37 C59 H39 109.5 . .
H38 C59 H39 109.5 . .
O6 C60 H40 109.5 . .
O6 C60 H41 109.5 . .
H40 C60 H41 109.5 . .
O6 C60 H42 109.5 . .
H40 C60 H42 109.5 . .
H41 C60 H42 109.5 . .
C7 N1 C8 113.1(4) . .
C7 N1 H29 123.4 . .
C8 N1 H29 123.4 . .
C37 N2 C38 113.1(4) . .
C37 N2 H30 123.5 . .
C38 N2 H30 123.5 . .
C24 O2 C29 117.4(4) . .
C26 O3 C30 116.7(4) . .
C54 O5 C59 119.3(4) . .
C56 O6 C60 117.1(4) . .
C62 C61 C67 120.0 . .
C62 C61 H43 120.0 . .
C67 C61 H43 120.0 . .
C64 C62 C61 120.0 . .
C64 C62 H44 120.0 . .
C61 C62 H44 120.0 . .
C65 C64 C62 120.0 . .
C65 C64 H45 120.0 . .
C62 C64 H45 120.0 . .
C66 C65 C64 120.0 . .
C66 C65 H46 120.0 . .
C64 C65 H46 120.0 . .
C65 C66 C67 120.0 . .
C65 C66 H47 120.0 . .
C67 C66 H47 120.0 . .
C66 C67 C61 120.0 . .
C66 C67 C68 119.5(11) . .
C61 C67 C68 120.4(11) . .
C67 C68 H48 109.5 . .
C67 C68 H49 109.5 . .
H48 C68 H49 109.5 . .
C67 C68 H50 109.5 . .
H48 C68 H50 109.5 . .
H49 C68 H50 109.5 . .

loop_
_geom_bond_atom_site_label_1
_geom_bond_atom_site_label_2
_geom_bond_distance
_geom_bond_site_symmetry_2
C1 C6 1.364(7) .
C1 C2 1.389(7) .
C1 C7 1.461(7) .
C2 C3 1.356(7) .
C2 C8 1.525(7) .
C3 C4 1.380(8) .
C3 H1 0.9500 .
C4 C5 1.394(8) .
C4 H2 0.9500 .
C5 C6 1.372(8) .
C5 H3 0.9500 .
C6 H4 0.9500 .
C7 O1 1.236(6) .
C7 N1 1.364(6) .
C8 N1 1.466(6) .
C8 C28 1.499(7) .
C8 C9 1.542(7) .
C9 C16 1.354(6) .
C9 C10 1.472(7) .
C10 C15 1.388(8) .
C10 C11 1.391(7) .
C11 C12 1.391(9) .
C11 H5 0.9500 .
C12 C13 1.361(10) .
C12 H6 0.9500 .
C13 C14 1.362(9) .
C13 Cl2 1.739(6) .
C14 C15 1.384(8) .
C14 H7 0.9500 .
C15 H8 0.9500 .
C16 C17 1.474(7) .
C16 C23 1.491(7) .
C17 C18 1.380(7) .
C17 C22 1.400(7) .
C18 C19 1.400(8) .
C18 H9 0.9500 .
C19 C20 1.360(8) .
C19 H10 0.9500 .
C20 C21 1.354(8) .
C20 Cl1 1.761(5) .
C21 C22 1.387(8) .
C21 H11 0.9500 .
C22 H12 0.9500 .
C23 C28 1.381(7) .
C23 C24 1.382(7) .
C24 O2 1.361(6) .
C24 C25 1.395(8) .
C25 C26 1.365(7) .
C25 H13 0.9500 .
C26 O3 1.383(7) .
C26 C27 1.413(7) .
C27 C28 1.380(7) .
C27 H14 0.9500 .
C29 O2 1.443(6) .
C29 H31 0.9800 .
C29 H32 0.9800 .
C29 H33 0.9800 .
C30 O3 1.407(7) .
C30 H34 0.9800 .
C30 H35 0.9800 .
C30 H36 0.9800 .
C31 C36 1.370(8) .
C31 C32 1.387(6) .
C31 C37 1.489(7) .
C32 C33 1.390(7) .
C32 C38 1.498(7) .
C33 C34 1.378(8) .
C33 H15 0.9500 .
C34 C35 1.395(8) .
C34 H16 0.9500 .
C35 C36 1.390(9) .
C35 H17 0.9500 .
C36 H18 0.9500 .
C37 O4 1.234(6) .
C37 N2 1.355(6) .
C38 N2 1.478(6) .
C38 C58 1.510(7) .
C38 C39 1.539(7) .
C39 C46 1.347(7) .
C39 C40 1.476(7) .
C40 C45 1.404(7) .
C40 C41 1.405(7) .
C41 C42 1.373(8) .
C41 H19 0.9500 .
C42 C43 1.377(8) .
C42 H20 0.9500 .
C43 C44 1.366(7) .
C43 Cl3 1.748(6) .
C44 C45 1.371(7) .
C44 H21 0.9500 .
C45 H22 0.9500 .
C46 C53 1.465(8) .
C46 C47 1.500(7) .
C47 C48 1.369(8) .
C47 C52 1.392(7) .
C48 C49 1.385(7) .
C48 H23 0.9500 .
C49 C50 1.353(9) .
C49 H24 0.9500 .
C50 C51 1.336(9) .
C50 Cl4 1.771(5) .
C51 C52 1.383(7) .
C51 H25 0.9500 .
C52 H26 0.9500 .
C53 C58 1.397(6) .
C53 C54 1.403(7) .
C54 O5 1.347(6) .
C54 C55 1.366(7) .
C55 C56 1.393(7) .
C55 H27 0.9500 .
C56 C57 1.373(7) .
C56 O6 1.380(6) .
C57 C58 1.394(7) .
C57 H28 0.9500 .
C59 O5 1.413(6) .
C59 H37 0.9800 .
C59 H38 0.9800 .
C59 H39 0.9800 .
C60 O6 1.432(6) .
C60 H40 0.9800 .
C60 H41 0.9800 .
C60 H42 0.9800 .
N1 H29 0.8800 .
N2 H30 0.8800 .
C61 C62 1.3900 .
C61 C67 1.3900 .
C61 H43 0.9500 .
C62 C64 1.3900 .
C62 H44 0.9500 .
C64 C65 1.3900 .
C64 H45 0.9500 .
C65 C66 1.3900 .
C65 H46 0.9500 .
C66 C67 1.3900 .
C66 H47 0.9500 .
C67 C68 1.51(3) .
C68 H48 0.9800 .
C68 H49 0.9800 .
C68 H50 0.9800 .

loop_
_geom_hbond_atom_site_label_D
_geom_hbond_atom_site_label_H
_geom_hbond_atom_site_label_A
_geom_hbond_distance_DH
_geom_hbond_distance_HA
_geom_hbond_distance_DA
_geom_hbond_angle_DHA
_geom_hbond_site_symmetry_A
N1 H29 O4 0.88 2.00 2.835(5) 159.0 6_564
N2 H30 O1 0.88 2.00 2.822(6) 154.0 5_655

loop_
_geom_torsion_atom_site_label_1
_geom_torsion_atom_site_label_2
_geom_torsion_atom_site_label_3
_geom_torsion_atom_site_label_4
_geom_torsion
_geom_torsion_site_symmetry_1
_geom_torsion_site_symmetry_2
_geom_torsion_site_symmetry_3
_geom_torsion_site_symmetry_4
C6 C1 C2 C3 -1.5(7) . . . .
C7 C1 C2 C3 179.7(4) . . . .
C6 C1 C2 C8 177.1(4) . . . .
C7 C1 C2 C8 -1.7(5) . . . .
C1 C2 C3 C4 0.2(7) . . . .
C8 C2 C3 C4 -178.1(5) . . . .
C2 C3 C4 C5 1.2(8) . . . .
C3 C4 C5 C6 -1.4(8) . . . .
C2 C1 C6 C5 1.2(7) . . . .
C7 C1 C6 C5 179.8(5) . . . .
C4 C5 C6 C1 0.2(7) . . . .
C6 C1 C7 O1 -3.3(9) . . . .
C2 C1 C7 O1 175.4(5) . . . .
C6 C1 C7 N1 177.9(5) . . . .
C2 C1 C7 N1 -3.4(5) . . . .
C3 C2 C8 N1 -175.9(5) . . . .
C1 C2 C8 N1 5.6(5) . . . .
C3 C2 C8 C28 -50.2(7) . . . .
C1 C2 C8 C28 131.4(4) . . . .
C3 C2 C8 C9 64.8(6) . . . .
C1 C2 C8 C9 -113.7(4) . . . .
N1 C8 C9 C16 129.8(4) . . . .
C28 C8 C9 C16 5.3(5) . . . .
C2 C8 C9 C16 -118.7(4) . . . .
N1 C8 C9 C10 -57.6(6) . . . .
C28 C8 C9 C10 177.9(4) . . . .
C2 C8 C9 C10 53.9(6) . . . .
C16 C9 C10 C15 59.3(8) . . . .
C8 C9 C10 C15 -111.7(6) . . . .
C16 C9 C10 C11 -126.0(6) . . . .
C8 C9 C10 C11 63.0(6) . . . .
C15 C10 C11 C12 -0.6(8) . . . .
C9 C10 C11 C12 -175.4(5) . . . .
C10 C11 C12 C13 2.2(8) . . . .
C11 C12 C13 C14 -3.9(9) . . . .
C11 C12 C13 Cl2 176.3(4) . . . .
C12 C13 C14 C15 3.9(9) . . . .
Cl2 C13 C14 C15 -176.3(5) . . . .
C13 C14 C15 C10 -2.2(9) . . . .
C11 C10 C15 C14 0.5(8) . . . .
C9 C10 C15 C14 175.3(5) . . . .
C10 C9 C16 C17 2.1(9) . . . .
C8 C9 C16 C17 173.9(4) . . . .
C10 C9 C16 C23 -176.2(5) . . . .
C8 C9 C16 C23 -4.4(6) . . . .
C9 C16 C17 C18 53.5(7) . . . .
C23 C16 C17 C18 -128.4(5) . . . .
C9 C16 C17 C22 -125.2(5) . . . .
C23 C16 C17 C22 52.9(7) . . . .
C22 C17 C18 C19 -0.5(7) . . . .
C16 C17 C18 C19 -179.1(4) . . . .
C17 C18 C19 C20 0.3(7) . . . .
C18 C19 C20 C21 0.4(8) . . . .
C18 C19 C20 Cl1 178.8(4) . . . .
C19 C20 C21 C22 -0.8(8) . . . .
Cl1 C20 C21 C22 -179.2(4) . . . .
C20 C21 C22 C17 0.6(8) . . . .
C18 C17 C22 C21 0.0(7) . . . .
C16 C17 C22 C21 178.7(5) . . . .
C9 C16 C23 C28 1.7(6) . . . .
C17 C16 C23 C28 -176.7(5) . . . .
C9 C16 C23 C24 -173.0(5) . . . .
C17 C16 C23 C24 8.6(9) . . . .
C28 C23 C24 O2 -176.7(5) . . . .
C16 C23 C24 O2 -2.5(9) . . . .
C28 C23 C24 C25 1.6(8) . . . .
C16 C23 C24 C25 175.8(5) . . . .
O2 C24 C25 C26 177.4(5) . . . .
C23 C24 C25 C26 -0.8(8) . . . .
C24 C25 C26 O3 -178.9(5) . . . .
C24 C25 C26 C27 0.1(8) . . . .
C25 C26 C27 C28 -0.1(8) . . . .
O3 C26 C27 C28 178.9(4) . . . .
C26 C27 C28 C23 1.0(7) . . . .
C26 C27 C28 C8 -178.0(5) . . . .
C24 C23 C28 C27 -1.8(8) . . . .
C16 C23 C28 C27 -177.2(4) . . . .
C24 C23 C28 C8 177.4(5) . . . .
C16 C23 C28 C8 1.9(6) . . . .
N1 C8 C28 C27 51.6(7) . . . .
C2 C8 C28 C27 -66.8(7) . . . .
C9 C8 C28 C27 174.8(5) . . . .
N1 C8 C28 C23 -127.5(4) . . . .
C2 C8 C28 C23 114.1(5) . . . .
C9 C8 C28 C23 -4.3(5) . . . .
C36 C31 C32 C33 0.2(9) . . . .
C37 C31 C32 C33 -179.4(5) . . . .
C36 C31 C32 C38 179.1(5) . . . .
C37 C31 C32 C38 -0.5(6) . . . .
C31 C32 C33 C34 -0.4(9) . . . .
C38 C32 C33 C34 -179.1(6) . . . .
C32 C33 C34 C35 1.4(10) . . . .
C33 C34 C35 C36 -2.0(10) . . . .
C32 C31 C36 C35 -0.8(9) . . . .
C37 C31 C36 C35 178.7(6) . . . .
C34 C35 C36 C31 1.7(9) . . . .
C36 C31 C37 O4 3.0(10) . . . .
C32 C31 C37 O4 -177.4(5) . . . .
C36 C31 C37 N2 -177.4(6) . . . .
C32 C31 C37 N2 2.2(6) . . . .
C31 C32 C38 N2 -1.1(6) . . . .
C33 C32 C38 N2 177.6(6) . . . .
C31 C32 C38 C58 120.6(5) . . . .
C33 C32 C38 C58 -60.7(7) . . . .
C31 C32 C38 C39 -125.2(5) . . . .
C33 C32 C38 C39 53.5(7) . . . .
N2 C38 C39 C46 135.9(5) . . . .
C32 C38 C39 C46 -109.0(5) . . . .
C58 C38 C39 C46 11.3(5) . . . .
N2 C38 C39 C40 -43.3(7) . . . .
C32 C38 C39 C40 71.7(6) . . . .
C58 C38 C39 C40 -167.9(5) . . . .
C46 C39 C40 C45 -33.1(8) . . . .
C38 C39 C40 C45 146.0(5) . . . .
C46 C39 C40 C41 148.9(6) . . . .
C38 C39 C40 C41 -32.0(8) . . . .
C45 C40 C41 C42 -1.0(8) . . . .
C39 C40 C41 C42 177.0(6) . . . .
C40 C41 C42 C43 1.5(9) . . . .
C41 C42 C43 C44 -0.9(9) . . . .
C41 C42 C43 Cl3 -178.9(5) . . . .
C42 C43 C44 C45 -0.2(8) . . . .
Cl3 C43 C44 C45 177.8(4) . . . .
C43 C44 C45 C40 0.7(8) . . . .
C41 C40 C45 C44 -0.1(7) . . . .
C39 C40 C45 C44 -178.2(5) . . . .
C40 C39 C46 C53 169.7(5) . . . .
C38 C39 C46 C53 -9.5(6) . . . .
C40 C39 C46 C47 -20.0(9) . . . .
C38 C39 C46 C47 160.8(5) . . . .
C39 C46 C47 C48 -54.2(7) . . . .
C53 C46 C47 C48 114.8(6) . . . .
C39 C46 C47 C52 130.6(6) . . . .
C53 C46 C47 C52 -60.5(7) . . . .
C52 C47 C48 C49 1.9(7) . . . .
C46 C47 C48 C49 -173.6(5) . . . .
C47 C48 C49 C50 -0.6(8) . . . .
C48 C49 C50 C51 -1.1(9) . . . .
C48 C49 C50 Cl4 177.5(4) . . . .
C49 C50 C51 C52 1.3(9) . . . .
Cl4 C50 C51 C52 -177.2(4) . . . .
C50 C51 C52 C47 0.1(8) . . . .
C48 C47 C52 C51 -1.7(7) . . . .
C46 C47 C52 C51 173.7(5) . . . .
C39 C46 C53 C58 3.7(6) . . . .
C47 C46 C53 C58 -166.7(5) . . . .
C39 C46 C53 C54 -173.7(5) . . . .
C47 C46 C53 C54 15.9(9) . . . .
C58 C53 C54 O5 -179.0(4) . . . .
C46 C53 C54 O5 -1.8(8) . . . .
C58 C53 C54 C55 0.6(7) . . . .
C46 C53 C54 C55 177.7(5) . . . .
O5 C54 C55 C56 179.3(5) . . . .
C53 C54 C55 C56 -0.2(8) . . . .
C54 C55 C56 C57 -0.3(8) . . . .
C54 C55 C56 O6 -177.5(5) . . . .
O6 C56 C57 C58 177.3(5) . . . .
C55 C56 C57 C58 0.4(8) . . . .
C56 C57 C58 C53 0.0(8) . . . .
C56 C57 C58 C38 177.4(5) . . . .
C54 C53 C58 C57 -0.5(8) . . . .
C46 C53 C58 C57 -178.3(5) . . . .
C54 C53 C58 C38 -178.3(4) . . . .
C46 C53 C58 C38 3.9(6) . . . .
N2 C38 C58 C57 47.1(7) . . . .
C32 C38 C58 C57 -67.1(7) . . . .
C39 C38 C58 C57 173.4(5) . . . .
N2 C38 C58 C53 -135.2(4) . . . .
C32 C38 C58 C53 110.6(5) . . . .
C39 C38 C58 C53 -8.9(5) . . . .
O1 C7 N1 C8 -171.4(4) . . . .
C1 C7 N1 C8 7.5(5) . . . .
C28 C8 N1 C7 -134.9(4) . . . .
C2 C8 N1 C7 -8.1(5) . . . .
C9 C8 N1 C7 107.8(5) . . . .
O4 C37 N2 C38 176.6(5) . . . .
C31 C37 N2 C38 -3.1(6) . . . .
C32 C38 N2 C37 2.6(6) . . . .
C58 C38 N2 C37 -118.1(5) . . . .
C39 C38 N2 C37 123.2(5) . . . .
C23 C24 O2 C29 -173.2(5) . . . .
C25 C24 O2 C29 8.5(8) . . . .
C25 C26 O3 C30 -5.5(8) . . . .
C27 C26 O3 C30 175.4(5) . . . .
C55 C54 O5 C59 -5.8(7) . . . .
C53 C54 O5 C59 173.8(4) . . . .
C57 C56 O6 C60 10.7(8) . . . .
C55 C56 O6 C60 -172.1(5) . . . .
C67 C61 C62 C64 0.0 . . . .
C61 C62 C64 C65 0.0 . . . .
C62 C64 C65 C66 0.0 . . . .
C64 C65 C66 C67 0.0 . . . .
C65 C66 C67 C61 0.0 . . . .
C65 C66 C67 C68 -177(3) . . . .
C62 C61 C67 C66 0.0 . . . .
C62 C61 C67 C68 177(3) . . . .
